data_4025101
loop_
_publ_author_name
'Shin'ichi Nakatsuji'
'Mitsunori Nobusawa'
'Hideto Suzuki'
'Hiroki Akutsu'
'Jun-ichi Yamada'

_publ_contact_author_email nakatuji@sci.u-hyogo.ac.jp
_publ_contact_author_fax +81-791-58-0164
_publ_contact_author_name 'Shin'ichi Nakatsuji'
_publ_contact_author_phone +81-791-58-0163
_publ_section_title
;
Spin-Carrying Benzoquinone Derivatives
;
_journal_name_full 'Journal of Organic Chemistry'
_journal_page_first 9345
_journal_page_last 9350
_journal_paper_doi 10.1021/jo902007m
_journal_volume 74
_journal_year 2009
_chemical_formula_moiety 'C15 H17 Cl3 N O4 '
_chemical_formula_sum 'C15 H17 Cl3 N O4'
_chemical_formula_weight 381.66
_space_group_IT_number 14
_symmetry_cell_setting monoclinic
_symmetry_Int_Tables_number 14
_symmetry_space_group_name_Hall '-P 2yn'
_symmetry_space_group_name_H-M 'P 1 21/n 1'
_audit_creation_date 2008-05-02
_audit_creation_method 'by CrystalStructure 3.8'
_cell_angle_alpha 90.0000
_cell_angle_beta 94.87(3)
_cell_angle_gamma 90.0000
_cell_formula_units_Z 4
_cell_length_a 6.245(2)
_cell_length_b 18.983(9)
_cell_length_c 15.263(7)
_cell_measurement_reflns_used 20
_cell_measurement_temperature 296.1
_cell_measurement_theta_max 5.8
_cell_measurement_theta_min 3.4
_cell_volume 1802.8(13)
_computing_cell_refinement 'MSC/AFC Diffractometer Control'
_computing_data_collection 'MSC/AFC Diffractometer Control'
_computing_data_reduction CrystalStructure
_computing_publication_material 'CrystalStructure 3.8'
_computing_structure_refinement CRYSTALS
_computing_structure_solution SIR92
_diffrn_measured_fraction_theta_full 0.997
_diffrn_measured_fraction_theta_max 0.932
_diffrn_measurement_device_type 'Rigaku AFC5R'
_diffrn_measurement_method \w-2\q
_diffrn_radiation_type 'Mo K\a'
_diffrn_radiation_wavelength 0.71069
_diffrn_reflns_av_R_equivalents 0.027
_diffrn_reflns_limit_h_max 7
_diffrn_reflns_limit_h_min 0
_diffrn_reflns_limit_k_max 24
_diffrn_reflns_limit_k_min 0
_diffrn_reflns_limit_l_max 19
_diffrn_reflns_limit_l_min -19
_diffrn_reflns_number 4223
_diffrn_reflns_theta_full 25.00
_diffrn_reflns_theta_max 25.0
_diffrn_standards_decay_% 0.00
_diffrn_standards_interval_count 0
_diffrn_standards_number 0
_exptl_absorpt_coefficient_mu 0.524
_exptl_absorpt_correction_T_max 0.900
_exptl_absorpt_correction_T_min 0.801
_exptl_absorpt_correction_type refdelf
_exptl_absorpt_process_details '(Walker & Stuart, 1983)'
_exptl_crystal_colour 'dark brown'
_exptl_crystal_density_diffrn 1.406
_exptl_crystal_density_method 'not measured'
_exptl_crystal_description plate
_exptl_crystal_F_000 788.00
_exptl_crystal_size_max 0.70
_exptl_crystal_size_mid 0.50
_exptl_crystal_size_min 0.20
_refine_diff_density_max 0.37
_refine_diff_density_min -0.26
_refine_ls_extinction_method none
_refine_ls_goodness_of_fit_ref 1.169
_refine_ls_hydrogen_treatment refall
_refine_ls_number_parameters 225
_refine_ls_number_reflns 2380
_refine_ls_R_factor_gt 0.0490
_refine_ls_shift/su_max 0.0000
_refine_ls_structure_factor_coef F
_refine_ls_weighting_details 'w = 1/[0.0010Fo^2^ + 3.0000\s(Fo^2^) + 0.5000]'
_refine_ls_weighting_scheme calc
_refine_ls_wR_factor_ref 0.0644
_reflns_number_gt 2112
_reflns_number_total 3175
_reflns_threshold_expression F^2^>2.0\s(F^2^)
_cod_data_source_file jo902007m_si_001.cif
_cod_data_source_block '_A070604A'
_cod_original_formula_sum 'C15 H17 Cl3 N O4 '
_cod_database_code 4025101

loop_
_symmetry_equiv_pos_site_id
_symmetry_equiv_pos_as_xyz
1 +X,+Y,+Z
2 1/2-X,1/2+Y,1/2-Z
3 -X,-Y,-Z
4 1/2+X,1/2-Y,1/2+Z

loop_
_atom_site_label
_atom_site_type_symbol
_atom_site_fract_x
_atom_site_fract_y
_atom_site_fract_z
_atom_site_U_iso_or_equiv
_atom_site_adp_type
_atom_site_occupancy
_atom_site_symmetry_multiplicity
_atom_site_calc_flag
_atom_site_refinement_flags
_atom_site_disorder_assembly
_atom_site_disorder_group
Cl(1) Cl -0.31830(15) 0.07552(6) -0.01489(7) 0.0724(3) Uani 1.00 1 d . . .
Cl(2) Cl 0.41814(19) 0.05748(7) -0.26956(7) 0.0877(4) Uani 1.00 1 d . . .
Cl(3) Cl 0.0991(2) -0.07254(6) -0.25094(9) 0.1028(4) Uani 1.00 1 d . . .
O(1) O 0.2946(4) 0.17682(15) -0.16702(17) 0.0722(9) Uani 1.00 1 d . . .
O(4) O -0.2163(5) -0.04156(15) -0.1266(2) 0.0921(11) Uani 1.00 1 d . . .
O(5) O 0.4043(4) 0.37013(14) 0.18112(18) 0.0784(9) Uani 1.00 1 d . . .
O(6) O -0.0188(3) 0.18934(13) -0.05206(16) 0.0585(7) Uani 1.00 1 d . . .
N(1) N 0.3145(4) 0.32614(14) 0.12555(18) 0.0516(8) Uani 1.00 1 d . . .
C(9) C 0.2936(5) 0.25207(17) 0.1561(2) 0.0484(9) Uani 1.00 1 d . . .
C(10) C 0.1608(4) 0.22535(18) -0.0008(2) 0.0475(9) Uani 1.00 1 d . . .
C(11) C -0.0959(6) 0.0077(2) -0.1344(2) 0.0603(11) Uani 1.00 1 d . . .
C(12) C -0.1163(5) 0.07341(19) -0.0848(2) 0.0512(9) Uani 1.00 1 d . . .
C(13) C 0.1507(5) 0.30157(19) -0.0251(2) 0.0554(10) Uani 1.00 1 d . . .
C(14) C 0.1859(5) 0.1259(2) -0.1551(2) 0.0530(10) Uani 1.00 1 d . . .
C(15) C 0.0155(5) 0.12807(18) -0.0923(2) 0.0468(9) Uani 1.00 1 d . . .
C(16) C 0.1242(5) 0.21554(17) 0.0946(2) 0.0491(9) Uani 1.00 1 d . . .
C(17) C 0.2174(7) 0.2537(2) 0.2480(2) 0.0726(13) Uani 1.00 1 d . . .
C(18) C 0.3113(5) 0.3472(2) 0.0310(2) 0.0577(11) Uani 1.00 1 d . . .
C(19) C 0.0802(6) 0.0042(2) -0.1940(2) 0.0611(11) Uani 1.00 1 d . . .
C(20) C 0.5114(5) 0.2145(2) 0.1593(2) 0.0753(13) Uani 1.00 1 d . . .
C(21) C 0.5382(6) 0.3396(2) 0.0002(3) 0.0878(16) Uani 1.00 1 d . . .
C(22) C 0.2141(6) 0.0585(2) -0.2022(2) 0.0567(11) Uani 1.00 1 d . . .
C(23) C 0.2398(8) 0.4251(2) 0.0241(3) 0.0831(15) Uani 1.00 1 d . . .
H(1) H 0.3137 0.2761 0.2854 0.087 Uiso 1.00 1 c R . .
H(2) H 0.1938 0.2020 0.2693 0.087 Uiso 1.00 1 c R . .
H(3) H 0.0874 0.2822 0.2463 0.087 Uiso 1.00 1 c R . .
H(4) H 0.5498 0.2070 0.1011 0.089 Uiso 1.00 1 c R . .
H(5) H 0.5023 0.1704 0.1883 0.089 Uiso 1.00 1 c R . .
H(6) H 0.6175 0.2429 0.1905 0.089 Uiso 1.00 1 c R . .
H(7) H 0.6137 0.3826 0.0103 0.107 Uiso 1.00 1 c R . .
H(8) H 0.5290 0.3287 -0.0608 0.107 Uiso 1.00 1 c R . .
H(9) H 0.6125 0.3029 0.0324 0.107 Uiso 1.00 1 c R . .
H(10) H 0.0978 0.4321 0.0482 0.100 Uiso 1.00 1 c R . .
H(11) H 0.2215 0.4405 -0.0413 0.100 Uiso 1.00 1 c R . .
H(12) H 0.3431 0.4597 0.0579 0.100 Uiso 1.00 1 c R . .
H(13) H 0.1777 0.3090 -0.0894 0.067 Uiso 1.00 1 c R . .
H(14) H 0.0089 0.3184 -0.0177 0.067 Uiso 1.00 1 c R . .
H(15) H 0.1244 0.1623 0.1110 0.059 Uiso 1.00 1 c R . .
H(16) H -0.0043 0.2369 0.1024 0.059 Uiso 1.00 1 c R . .
H(17) H 0.2949 0.2057 -0.0131 0.057 Uiso 1.00 1 c R . .

loop_
_atom_site_aniso_label
_atom_site_aniso_U_11
_atom_site_aniso_U_22
_atom_site_aniso_U_33
_atom_site_aniso_U_12
_atom_site_aniso_U_13
_atom_site_aniso_U_23
Cl(1) 0.0587(5) 0.0880(7) 0.0720(6) -0.0069(5) 0.0155(4) 0.0070(5)
Cl(2) 0.0902(8) 0.1041(9) 0.0731(7) 0.0227(6) 0.0321(6) 0.0010(6)
Cl(3) 0.1525(12) 0.0605(7) 0.0970(9) 0.0122(7) 0.0201(8) -0.0190(6)
O(1) 0.0704(17) 0.0771(19) 0.0716(17) -0.0233(15) 0.0208(13) -0.0087(14)
O(4) 0.085(2) 0.0544(17) 0.138(2) -0.0123(16) 0.0132(19) 0.0012(17)
O(5) 0.0872(19) 0.0683(17) 0.0775(18) -0.0207(15) -0.0061(15) -0.0229(14)
O(6) 0.0400(12) 0.0700(16) 0.0640(14) -0.0029(11) -0.0047(10) -0.0205(12)
N(1) 0.0458(15) 0.0518(17) 0.0573(17) -0.0091(13) 0.0044(13) -0.0134(14)
C(9) 0.0430(18) 0.049(2) 0.0525(19) 0.0018(14) -0.0003(14) -0.0048(14)
C(10) 0.0355(16) 0.055(2) 0.0511(19) -0.0034(14) 0.0001(14) -0.0131(16)
C(11) 0.061(2) 0.055(2) 0.062(2) 0.0047(19) -0.0076(19) 0.0109(18)
C(12) 0.0478(19) 0.061(2) 0.0443(18) -0.0009(17) -0.0016(15) 0.0073(16)
C(13) 0.0494(19) 0.064(2) 0.053(2) -0.0039(17) 0.0060(16) 0.0009(16)
C(14) 0.050(2) 0.065(2) 0.0428(18) -0.0003(18) -0.0014(15) -0.0007(16)
C(15) 0.0438(17) 0.053(2) 0.0416(18) 0.0022(16) -0.0051(14) -0.0024(15)
C(16) 0.0442(18) 0.0461(19) 0.057(2) -0.0026(15) 0.0040(15) -0.0028(15)
C(17) 0.085(2) 0.080(2) 0.052(2) -0.008(2) 0.006(2) -0.0052(19)
C(18) 0.052(2) 0.060(2) 0.062(2) -0.0134(17) 0.0109(17) -0.0001(17)
C(19) 0.079(2) 0.054(2) 0.048(2) 0.015(2) -0.0079(18) -0.0013(17)
C(20) 0.056(2) 0.079(2) 0.087(2) 0.014(2) -0.015(2) -0.017(2)
C(21) 0.058(2) 0.119(3) 0.089(3) -0.030(2) 0.024(2) -0.010(2)
C(22) 0.062(2) 0.068(2) 0.0400(18) 0.0128(19) 0.0022(16) 0.0052(16)
C(23) 0.104(3) 0.055(2) 0.091(3) -0.011(2) 0.013(2) 0.005(2)

loop_
_atom_type_symbol
_atom_type_description
_atom_type_scat_dispersion_real
_atom_type_scat_dispersion_imag
_atom_type_scat_source
C C 0.003 0.002
;
International Tables for Crystallography
(1992, Vol. C, Tables 4.2.6.8 and 6.1.1.4)
;
H H 0.000 0.000
;
International Tables for Crystallography
(1992, Vol. C, Table 6.1.1.4)
;
N N 0.006 0.003
;
International Tables for Crystallography
(1992, Vol. C, Tables 4.2.6.8 and 6.1.1.4)
;
O O 0.011 0.006
;
International Tables for Crystallography
(1992, Vol. C, Tables 4.2.6.8 and 6.1.1.4)
;
Cl Cl 0.148 0.159
;
International Tables for Crystallography
(1992, Vol. C, Tables 4.2.6.8 and 6.1.1.4)
;

loop_
_geom_angle_atom_site_label_1
_geom_angle_atom_site_label_2
_geom_angle_atom_site_label_3
_geom_angle
_geom_angle_publ_flag
_geom_angle_site_symmetry_1
_geom_angle_site_symmetry_2
_geom_angle_site_symmetry_3
C(10) O(6) C(15) 120.0(2) yes . . .
O(5) N(1) C(9) 116.8(2) yes . . .
O(5) N(1) C(18) 115.6(2) yes . . .
C(9) N(1) C(18) 124.0(2) yes . . .
N(1) C(9) C(16) 108.2(2) yes . . .
N(1) C(9) C(17) 108.2(2) yes . . .
N(1) C(9) C(20) 110.4(2) yes . . .
C(16) C(9) C(17) 108.9(2) yes . . .
C(16) C(9) C(20) 112.1(2) yes . . .
C(17) C(9) C(20) 109.1(3) yes . . .
O(6) C(10) C(13) 107.6(2) yes . . .
O(6) C(10) C(16) 106.5(2) yes . . .
C(13) C(10) C(16) 110.7(2) yes . . .
O(4) C(11) C(12) 121.5(3) yes . . .
O(4) C(11) C(19) 121.5(3) yes . . .
C(12) C(11) C(19) 117.0(3) yes . . .
Cl(1) C(12) C(11) 116.1(2) yes . . .
Cl(1) C(12) C(15) 121.6(2) yes . . .
C(11) C(12) C(15) 122.3(3) yes . . .
C(10) C(13) C(18) 113.4(2) yes . . .
O(1) C(14) C(15) 121.1(3) yes . . .
O(1) C(14) C(22) 121.8(3) yes . . .
C(15) C(14) C(22) 117.1(3) yes . . .
O(6) C(15) C(12) 120.8(3) yes . . .
O(6) C(15) C(14) 117.9(2) yes . . .
C(12) C(15) C(14) 120.8(3) yes . . .
C(9) C(16) C(10) 112.7(2) yes . . .
N(1) C(18) C(13) 110.0(2) yes . . .
N(1) C(18) C(21) 109.4(2) yes . . .
N(1) C(18) C(23) 107.6(3) yes . . .
C(13) C(18) C(21) 110.6(3) yes . . .
C(13) C(18) C(23) 109.4(3) yes . . .
C(21) C(18) C(23) 109.7(3) yes . . .
Cl(3) C(19) C(11) 115.9(2) yes . . .
Cl(3) C(19) C(22) 122.7(3) yes . . .
C(11) C(19) C(22) 121.4(3) yes . . .
Cl(2) C(22) C(14) 115.3(2) yes . . .
Cl(2) C(22) C(19) 123.4(3) yes . . .
C(14) C(22) C(19) 121.2(3) yes . . .
O(6) C(10) H(17) 110.8 no . . .
C(13) C(10) H(17) 110.5 no . . .
C(16) C(10) H(17) 110.6 no . . .
C(10) C(13) H(13) 111.5 no . . .
C(10) C(13) H(14) 108.3 no . . .
C(18) C(13) H(13) 107.8 no . . .
C(18) C(13) H(14) 108.3 no . . .
H(13) C(13) H(14) 107.3 no . . .
C(9) C(16) H(15) 107.9 no . . .
C(9) C(16) H(16) 106.8 no . . .
C(10) C(16) H(15) 110.9 no . . .
C(10) C(16) H(16) 106.2 no . . .
H(15) C(16) H(16) 112.4 no . . .
C(9) C(17) H(1) 110.5 no . . .
C(9) C(17) H(2) 109.3 no . . .
C(9) C(17) H(3) 108.2 no . . .
H(1) C(17) H(2) 110.4 no . . .
H(1) C(17) H(3) 105.4 no . . .
H(2) C(17) H(3) 112.9 no . . .
C(9) C(20) H(4) 109.5 no . . .
C(9) C(20) H(5) 109.6 no . . .
C(9) C(20) H(6) 109.3 no . . .
H(4) C(20) H(5) 109.5 no . . .
H(4) C(20) H(6) 109.5 no . . .
H(5) C(20) H(6) 109.5 no . . .
C(18) C(21) H(7) 109.1 no . . .
C(18) C(21) H(8) 109.8 no . . .
C(18) C(21) H(9) 109.5 no . . .
H(7) C(21) H(8) 109.5 no . . .
H(7) C(21) H(9) 109.5 no . . .
H(8) C(21) H(9) 109.5 no . . .
C(18) C(23) H(10) 111.3 no . . .
C(18) C(23) H(11) 110.1 no . . .
C(18) C(23) H(12) 114.3 no . . .
H(10) C(23) H(11) 106.8 no . . .
H(10) C(23) H(12) 105.6 no . . .
H(11) C(23) H(12) 108.5 no . . .

loop_
_geom_bond_atom_site_label_1
_geom_bond_atom_site_label_2
_geom_bond_distance
_geom_bond_publ_flag
_geom_bond_site_symmetry_1
_geom_bond_site_symmetry_2
Cl(1) C(12) 1.721(3) yes . .
Cl(2) C(22) 1.705(3) yes . .
Cl(3) C(19) 1.705(3) yes . .
O(1) C(14) 1.204(4) yes . .
O(4) C(11) 1.213(4) yes . .
O(5) N(1) 1.285(3) yes . .
O(6) C(10) 1.480(3) yes . .
O(6) C(15) 1.341(4) yes . .
N(1) C(9) 1.490(4) yes . .
N(1) C(18) 1.496(4) yes . .
C(9) C(16) 1.521(4) yes . .
C(9) C(17) 1.519(5) yes . .
C(9) C(20) 1.533(5) yes . .
C(10) C(13) 1.494(4) yes . .
C(10) C(16) 1.503(4) yes . .
C(11) C(12) 1.470(5) yes . .
C(11) C(19) 1.487(5) yes . .
C(12) C(15) 1.335(4) yes . .
C(13) C(18) 1.531(4) yes . .
C(14) C(15) 1.492(4) yes . .
C(14) C(22) 1.484(5) yes . .
C(18) C(21) 1.537(5) yes . .
C(18) C(23) 1.546(5) yes . .
C(19) C(22) 1.340(5) yes . .
C(10) H(17) 0.950 no . .
C(13) H(13) 1.020 no . .
C(13) H(14) 0.957 no . .
C(16) H(15) 1.040 no . .
C(16) H(16) 0.915 no . .
C(17) H(1) 0.900 no . .
C(17) H(2) 1.048 no . .
C(17) H(3) 0.973 no . .
C(20) H(4) 0.950 no . .
C(20) H(5) 0.950 no . .
C(20) H(6) 0.950 no . .
C(21) H(7) 0.950 no . .
C(21) H(8) 0.950 no . .
C(21) H(9) 0.950 no . .
C(23) H(10) 0.998 no . .
C(23) H(11) 1.036 no . .
C(23) H(12) 1.029 no . .

loop_
_geom_contact_atom_site_label_1
_geom_contact_atom_site_label_2
_geom_contact_distance
_geom_contact_publ_flag
_geom_contact_site_symmetry_1
_geom_contact_site_symmetry_2
Cl(1) C(11) 3.657(3) ? . 3_555
Cl(2) O(4) 3.559(3) ? . 1_655
Cl(2) O(5) 3.513(3) ? . 4_454
Cl(2) O(5) 3.473(3) ? . 4_554
Cl(2) C(11) 3.646(3) ? . 1_655
O(1) O(5) 3.339(3) ? . 4_454
O(1) C(17) 3.313(5) ? . 4_554
O(1) C(20) 3.690(4) ? . 4_454
O(4) Cl(2) 3.559(3) ? . 1_455
O(4) C(16) 3.381(4) ? . 3_555
O(5) Cl(2) 3.473(3) ? . 4_455
O(5) Cl(2) 3.513(3) ? . 4_555
O(5) O(1) 3.339(3) ? . 4_555
O(5) C(11) 3.648(4) ? . 4_555
O(5) C(14) 2.933(4) ? . 4_555
O(5) C(15) 3.469(4) ? . 4_555
O(5) C(19) 3.189(4) ? . 4_555
O(5) C(22) 2.857(4) ? . 4_555
O(6) C(17) 3.513(4) ? . 4_454
C(11) Cl(1) 3.657(3) ? . 3_555
C(11) Cl(2) 3.646(3) ? . 1_455
C(11) O(5) 3.648(4) ? . 4_454
C(14) O(5) 2.933(4) ? . 4_454
C(15) O(5) 3.469(4) ? . 4_454
C(15) C(17) 3.698(5) ? . 4_454
C(16) O(4) 3.381(4) ? . 3_555
C(17) O(1) 3.313(5) ? . 4_455
C(17) O(6) 3.513(4) ? . 4_555
C(17) C(15) 3.698(5) ? . 4_555
C(19) O(5) 3.189(4) ? . 4_454
C(20) O(1) 3.690(4) ? . 4_555
C(22) O(5) 2.857(4) ? . 4_454
Cl(1) H(4) 3.208 ? . 1_455
Cl(1) H(17) 3.457 ? . 1_455
Cl(2) H(3) 3.225 ? . 4_554
Cl(2) H(10) 3.092 ? . 4_554
Cl(2) H(11) 3.687 ? . 2_544
Cl(3) H(2) 3.063 ? . 3_555
Cl(3) H(5) 3.188 ? . 3_655
Cl(3) H(8) 3.467 ? . 2_544
Cl(3) H(11) 3.461 ? . 2_544
Cl(3) H(13) 3.676 ? . 2_544
Cl(3) H(15) 3.150 ? . 3_555
O(1) H(1) 3.158 ? . 4_454
O(1) H(1) 3.498 ? . 4_554
O(1) H(2) 3.586 ? . 4_554
O(1) H(3) 2.473 ? . 4_554
O(1) H(6) 2.805 ? . 4_454
O(4) H(5) 3.127 ? . 3_555
O(4) H(15) 2.371 ? . 3_555
O(6) H(1) 2.691 ? . 4_454
O(6) H(9) 3.480 ? . 1_455
C(11) H(15) 3.254 ? . 3_555
C(12) H(1) 3.483 ? . 4_454
C(13) H(9) 3.545 ? . 1_455
C(14) H(1) 3.055 ? . 4_454
C(14) H(3) 3.499 ? . 4_554
C(14) H(6) 3.431 ? . 4_454
C(15) H(1) 2.826 ? . 4_454
C(16) H(4) 3.601 ? . 1_455
C(16) H(6) 3.635 ? . 1_455
C(16) H(9) 3.653 ? . 1_455
C(17) H(8) 3.597 ? . 4_455
C(19) H(15) 3.676 ? . 3_555
C(20) H(16) 3.245 ? . 1_655
C(21) H(14) 3.002 ? . 1_655
C(21) H(16) 3.693 ? . 1_655
C(23) H(10) 3.551 ? . 3_565
C(23) H(12) 3.699 ? . 3_665
H(1) O(1) 3.498 ? . 4_455
H(1) O(1) 3.158 ? . 4_555
H(1) O(6) 2.691 ? . 4_555
H(1) C(12) 3.483 ? . 4_555
H(1) C(14) 3.055 ? . 4_555
H(1) C(15) 2.826 ? . 4_555
H(1) H(8) 3.653 ? . 4_455
H(1) H(13) 3.270 ? . 4_555
H(1) H(14) 3.622 ? . 4_555
H(2) Cl(3) 3.063 ? . 3_555
H(2) O(1) 3.586 ? . 4_455
H(2) H(8) 2.929 ? . 4_455
H(2) H(13) 3.566 ? . 4_555
H(2) H(14) 3.674 ? . 4_555
H(3) Cl(2) 3.225 ? . 4_455
H(3) O(1) 2.473 ? . 4_455
H(3) C(14) 3.499 ? . 4_455
H(3) H(6) 3.077 ? . 1_455
H(3) H(8) 3.663 ? . 4_455
H(4) Cl(1) 3.208 ? . 1_655
H(4) C(16) 3.601 ? . 1_655
H(4) H(15) 3.678 ? . 1_655
H(4) H(16) 2.841 ? . 1_655
H(5) Cl(3) 3.188 ? . 3_655
H(5) O(4) 3.127 ? . 3_555
H(5) H(13) 3.498 ? . 4_555
H(5) H(16) 3.673 ? . 1_655
H(6) O(1) 2.805 ? . 4_555
H(6) C(14) 3.431 ? . 4_555
H(6) C(16) 3.635 ? . 1_655
H(6) H(3) 3.077 ? . 1_655
H(6) H(13) 3.491 ? . 4_555
H(6) H(16) 2.818 ? . 1_655
H(7) H(10) 3.172 ? . 1_655
H(7) H(11) 3.531 ? . 3_665
H(7) H(12) 3.187 ? . 3_665
H(7) H(14) 2.818 ? . 1_655
H(8) Cl(3) 3.467 ? . 2_554
H(8) C(17) 3.597 ? . 4_554
H(8) H(1) 3.653 ? . 4_554
H(8) H(2) 2.929 ? . 4_554
H(8) H(3) 3.663 ? . 4_554
H(8) H(14) 3.019 ? . 1_655
H(9) O(6) 3.480 ? . 1_655
H(9) C(13) 3.545 ? . 1_655
H(9) C(16) 3.653 ? . 1_655
H(9) H(14) 2.668 ? . 1_655
H(9) H(16) 2.829 ? . 1_655
H(10) Cl(2) 3.092 ? . 4_455
H(10) C(23) 3.551 ? . 3_565
H(10) H(7) 3.172 ? . 1_455
H(10) H(10) 3.161 ? . 3_565
H(10) H(11) 3.130 ? . 3_565
H(10) H(12) 3.696 ? . 3_565
H(11) Cl(2) 3.687 ? . 2_554
H(11) Cl(3) 3.461 ? . 2_554
H(11) H(7) 3.531 ? . 3_665
H(11) H(10) 3.130 ? . 3_565
H(11) H(12) 3.341 ? . 3_665
H(12) C(23) 3.699 ? . 3_665
H(12) H(7) 3.187 ? . 3_665
H(12) H(10) 3.696 ? . 3_565
H(12) H(11) 3.341 ? . 3_665
H(12) H(12) 3.145 ? . 3_665
H(13) Cl(3) 3.676 ? . 2_554
H(13) H(1) 3.270 ? . 4_454
H(13) H(2) 3.566 ? . 4_454
H(13) H(5) 3.498 ? . 4_454
H(13) H(6) 3.491 ? . 4_454
H(14) C(21) 3.002 ? . 1_455
H(14) H(1) 3.622 ? . 4_454
H(14) H(2) 3.674 ? . 4_454
H(14) H(7) 2.818 ? . 1_455
H(14) H(8) 3.019 ? . 1_455
H(14) H(9) 2.668 ? . 1_455
H(15) Cl(3) 3.150 ? . 3_555
H(15) O(4) 2.371 ? . 3_555
H(15) C(11) 3.254 ? . 3_555
H(15) C(19) 3.676 ? . 3_555
H(15) H(4) 3.678 ? . 1_455
H(16) C(20) 3.245 ? . 1_455
H(16) C(21) 3.693 ? . 1_455
H(16) H(4) 2.841 ? . 1_455
H(16) H(5) 3.673 ? . 1_455
H(16) H(6) 2.818 ? . 1_455
H(16) H(9) 2.829 ? . 1_455
H(17) Cl(1) 3.457 ? . 1_655

loop_
_geom_torsion_atom_site_label_1
_geom_torsion_atom_site_label_2
_geom_torsion_atom_site_label_3
_geom_torsion_atom_site_label_4
_geom_torsion
_geom_torsion_publ_flag
_geom_torsion_site_symmetry_1
_geom_torsion_site_symmetry_2
_geom_torsion_site_symmetry_3
_geom_torsion_site_symmetry_4
C(10) O(6) C(15) C(12) 132.6(3) ? . . . .
C(10) O(6) C(15) C(14) -55.7(3) ? . . . .
C(15) O(6) C(10) C(13) 134.7(2) ? . . . .
C(15) O(6) C(10) C(16) -106.6(3) ? . . . .
O(5) N(1) C(9) C(16) 161.7(2) ? . . . .
O(5) N(1) C(9) C(17) 44.0(3) ? . . . .
O(5) N(1) C(9) C(20) -75.3(3) ? . . . .
O(5) N(1) C(18) C(13) -164.8(2) ? . . . .
O(5) N(1) C(18) C(21) 73.4(3) ? . . . .
O(5) N(1) C(18) C(23) -45.8(3) ? . . . .
C(9) N(1) C(18) C(13) 37.1(4) ? . . . .
C(9) N(1) C(18) C(21) -84.7(3) ? . . . .
C(9) N(1) C(18) C(23) 156.1(3) ? . . . .
C(18) N(1) C(9) C(16) -40.4(3) ? . . . .
C(18) N(1) C(9) C(17) -158.2(2) ? . . . .
C(18) N(1) C(9) C(20) 82.6(3) ? . . . .
N(1) C(9) C(16) C(10) 49.9(3) ? . . . .
C(17) C(9) C(16) C(10) 167.2(2) ? . . . .
C(20) C(9) C(16) C(10) -72.0(3) ? . . . .
O(6) C(10) C(13) C(18) 173.2(2) ? . . . .
O(6) C(10) C(16) C(9) -178.1(2) ? . . . .
C(13) C(10) C(16) C(9) -61.5(3) ? . . . .
C(16) C(10) C(13) C(18) 57.2(3) ? . . . .
O(4) C(11) C(12) Cl(1) 0.6(4) ? . . . .
O(4) C(11) C(12) C(15) 179.6(3) ? . . . .
O(4) C(11) C(19) Cl(3) 0.7(4) ? . . . .
O(4) C(11) C(19) C(22) -179.5(3) ? . . . .
C(12) C(11) C(19) Cl(3) -179.7(2) ? . . . .
C(19) C(11) C(12) Cl(1) -178.9(2) ? . . . .
C(19) C(11) C(12) C(15) 0.1(3) ? . . . .
Cl(1) C(12) C(15) O(6) -6.9(4) ? . . . .
Cl(1) C(12) C(15) C(14) -178.4(2) ? . . . .
C(11) C(12) C(15) O(6) 174.2(2) ? . . . .
C(11) C(12) C(15) C(14) 2.7(4) ? . . . .
C(10) C(13) C(18) N(1) -42.9(3) ? . . . .
C(10) C(13) C(18) C(21) 78.2(3) ? . . . .
C(10) C(13) C(18) C(23) -160.8(3) ? . . . .
O(1) C(14) C(15) O(6) 2.6(4) ? . . . .
O(1) C(14) C(15) C(12) 174.3(3) ? . . . .
O(1) C(14) C(22) Cl(2) 3.0(4) ? . . . .
O(1) C(14) C(22) C(19) -174.2(3) ? . . . .
C(15) C(14) C(22) Cl(2) -177.3(2) ? . . . .
C(15) C(14) C(22) C(19) 5.5(4) ? . . . .
C(22) C(14) C(15) O(6) -177.1(2) ? . . . .
C(22) C(14) C(15) C(12) -5.4(4) ? . . . .
Cl(3) C(19) C(22) Cl(2) -0.2(4) ? . . . .
Cl(3) C(19) C(22) C(14) 176.8(2) ? . . . .
C(11) C(19) C(22) Cl(2) -179.9(2) ? . . . .
C(11) C(19) C(22) C(14) -2.9(5) ? . . . .
